data_1521515
loop_
_publ_author_name
'Lightfoot, P.'
'Jorgensen, J.D.'
'Woodcock, D.A.'
'Short, S.'

_publ_section_title
;
 Low thermal expansion materials: a comparison of the structural behaviour
 of La0.33 Ti2 (P O4)3, Sr0.5 Ti2 (P O4)3 and Na Ti2 (P O4)3
;
_journal_name_full 'International Journal of Inorganic Materials'
_journal_page_first 53
_journal_page_last 60
_journal_volume 1
_journal_year 1999
_chemical_formula_sum 'La0.333 O12 P3 Ti2'
_chemical_name_systematic 'La0.333 Ti2 (P O4)3'
_space_group_IT_number 148
_symmetry_space_group_name_Hall '-R 3'
_symmetry_space_group_name_H-M 'R -3 :H'
_cell_angle_alpha 90
_cell_angle_beta 90
_cell_angle_gamma 120
_cell_formula_units_Z 6
_cell_length_a 8.26988
_cell_length_b 8.26988
_cell_length_c 22.3573
_cell_volume 1324.184
_citation_journal_id_ASTM IJIMCR
_cod_data_source_file Lightfoot_IJIMCR_1999_1646.cif
_cod_data_source_block La0.333O12P3Ti2
_cod_database_code 1521515

loop_
_symmetry_equiv_pos_as_xyz
x,y,z
-y,x-y,z
-x+y,-x,z
-x,-y,-z
y,-x+y,-z
x-y,x,-z
x+2/3,y+1/3,z+1/3
-y+2/3,x-y+1/3,z+1/3
-x+y+2/3,-x+1/3,z+1/3
-x+2/3,-y+1/3,-z+1/3
y+2/3,-x+y+1/3,-z+1/3
x-y+2/3,x+1/3,-z+1/3
x+1/3,y+2/3,z+2/3
-y+1/3,x-y+2/3,z+2/3
-x+y+1/3,-x+2/3,z+2/3
-x+1/3,-y+2/3,-z+2/3
y+1/3,-x+y+2/3,-z+2/3
x-y+1/3,x+2/3,-z+2/3

loop_
_atom_site_label
_atom_site_type_symbol
_atom_site_fract_x
_atom_site_fract_y
_atom_site_fract_z
_atom_site_occupancy
_atom_site_U_iso_or_equiv
O2 O-2 0.0762 0.8562 0.6966 1 0.0
O1 O-2 0.1801 -0.0143 0.193 1 0.0
O3 O-2 0.171 0.1902 0.0907 1 0.0
Ti2 Ti+4 0 0 0.6424 1 0.0
P1 P+5 0.2854 0.0047 0.2517 1 0.0
O4 O-2 0.2188 0.0767 0.5993 1 0.0
La1 La+3 0 0 0 0.667 0.0
Ti1 Ti+4 0 0 0.1469 1 0.0
